data_7249145
loop_
_publ_author_name
'Ulambayar, Bayasgalan'
'Batchuluun, Khongorzul'
'Bariashir, Chantsalnyam'
'Uranbileg, Nergui'
'Stammler, Felix J.'
'Davaasambuu, Jav'
'Schrader, Tobias E.'

_publ_section_title
;
 Using potassium bromide pellets and optical spectroscopy to assess the
 photodimerization of two trans-(trifluoromethyl)-cinnamic acid compounds
;
_journal_issue 33
_journal_name_full CrystEngComm
_journal_page_first 4470
_journal_page_last 4477
_journal_paper_doi 10.1039/D4CE00205A
_journal_volume 26
_journal_year 2024
_chemical_formula_moiety 'C10 H7 F3 O2'
_chemical_formula_sum 'C10 H7 F3 O2'
_chemical_formula_weight 216.16
_chemical_name_common 'trans-4-(trifluoromethyl) cinnamic acid'
_chemical_name_systematic 'trans-4-(trifluoromethyl) cinnamic acid'
_chemical_properties_physical Light-sensitive
_space_group_crystal_system triclinic
_space_group_IT_number 2
_space_group_name_Hall '-P 1'
_space_group_name_H-M_alt 'P -1'
_atom_sites_solution_hydrogens mixed
_atom_sites_solution_primary dual
_audit_creation_date 2024-02-06
_audit_creation_method
;
Olex2 1.5-ac5-024
(compiled 2022.04.12 svn.rca3783a0 for Rigaku Oxford Diffraction, GUI svn.r6498)
;
_audit_update_record
;
2024-02-07 deposited with the CCDC.	2024-07-31 downloaded from the CCDC.
;
_cell_angle_alpha 91.368(6)
_cell_angle_beta 93.753(5)
_cell_angle_gamma 94.796(5)
_cell_formula_units_Z 4
_cell_length_a 7.8672(5)
_cell_length_b 7.9953(6)
_cell_length_c 14.9972(11)
_cell_measurement_reflns_used 8977
_cell_measurement_temperature 293(2)
_cell_measurement_theta_max 36.9630
_cell_measurement_theta_min 2.5450
_cell_volume 937.61(12)
_computing_cell_refinement 'CrysAlisPro 1.171.42.49 (Rigaku OD, 2022)'
_computing_data_collection 'CrysAlisPro 1.171.42.49 (Rigaku OD, 2022)'
_computing_data_reduction 'CrysAlisPro 1.171.42.49 (Rigaku OD, 2022)'
_computing_molecular_graphics 'Olex2 1.5-ac5-024 (Dolomanov et al., 2009)'
_computing_publication_material 'Olex2 1.5-ac5-024 (Dolomanov et al., 2009)'
_computing_structure_refinement 'XL  (Sheldrick, 2008)'
_computing_structure_solution 'SHELXT 2018/2 (Sheldrick, 2018)'
_diffrn_ambient_temperature 293
_diffrn_detector_area_resol_mean 10.0000
_diffrn_detector_type 'HyPix-Arc 150'
_diffrn_measured_fraction_theta_full 0.999
_diffrn_measured_fraction_theta_max 0.999
_diffrn_measurement_details
;
List of Runs (angles in degrees, time in seconds):

  # Type    Start    End  Width  t~exp~   \w     \q     \k     \f   Frames
#--------------------------------------------------------------------------
  1  \w     16.00  41.00   0.50    1.31    --    4.22  77.00 -65.10   50
  2  \w     11.00  37.00   0.50    1.31    --    4.22  70.00 -12.68   52
  3  \w      9.00  43.00   0.50    1.31    --    4.22  73.00  54.93   68
  4  \w      8.00  43.00   0.50    1.31    --    4.22  72.00  91.91   70
  5  \w      7.00  42.00   0.50    1.31    --    4.22  75.00 176.48   70
  6  \w     18.00  47.00   0.50    1.31    --    4.22  54.00 148.30   58
  7  \w     15.00  50.00   0.50    1.31    --    4.22  51.00 136.33   70
  8  \w     17.00  44.00   0.50    1.31    --    4.22  61.00  16.04   54
  9  \w     18.00  47.00   0.50    1.31    --    4.22  49.00 -24.10   58
 10  \w     22.00  47.00   0.50    1.31    --    4.22  60.00 -87.05   50
 11  \w     17.00  43.00   0.50    1.31    --    4.22  43.00-113.93   52
 12  \w     14.00  42.00   0.50    1.31    --    4.22  49.00-140.62   56
 13  \w     17.00  42.00   0.50    1.31    --    4.22  55.00-103.10   50
 14  \w     16.00  43.00   0.50    1.31    --    4.22  42.00  57.91   54
 15  \w    -43.00   5.00   0.50    1.31    --    4.22 -19.00  30.00   96
 16  \w    -44.00   0.00   0.50    1.31    --    4.22 -19.00 120.00   88
 17  \w    -22.00   4.00   0.50    1.31    --    4.22 -19.00 -30.00   52
 18  \w    -36.00   4.00   0.50    1.31    --    4.22 -19.00 -90.00   80
 19  \w    -26.00   0.00   0.50    1.31    --    4.22 -19.00-120.00   52
 20  \w    -40.00 -15.00   0.50    1.31    --    4.22 -19.00-180.00   50
 21  \w    -18.00  10.00   0.50    1.31    --   -4.06-101.00-146.45   56
 22  \w     -8.00  19.00   0.50    1.31    --   -4.06  90.00-163.31   54
;
_diffrn_measurement_device 'four-circle diffractometer'
_diffrn_measurement_device_type 'XtaLAB Synergy, Dualflex, HyPix-Arc 150'
_diffrn_measurement_method '\w scans'
_diffrn_radiation_type MoK\a
_diffrn_radiation_wavelength 0.71073
_diffrn_reflns_av_R_equivalents 0.0293
_diffrn_reflns_av_unetI/netI 0.0215
_diffrn_reflns_Laue_measured_fraction_full 0.999
_diffrn_reflns_Laue_measured_fraction_max 0.999
_diffrn_reflns_limit_h_max 11
_diffrn_reflns_limit_h_min -11
_diffrn_reflns_limit_k_max 11
_diffrn_reflns_limit_k_min -11
_diffrn_reflns_limit_l_max 21
_diffrn_reflns_limit_l_min -21
_diffrn_reflns_number 30088
_diffrn_reflns_point_group_measured_fraction_full 0.999
_diffrn_reflns_point_group_measured_fraction_max 0.999
_diffrn_reflns_theta_full 25.242
_diffrn_reflns_theta_max 30.507
_diffrn_reflns_theta_min 2.558
_exptl_absorpt_coefficient_mu 0.145
_exptl_absorpt_correction_T_max 1.000
_exptl_absorpt_correction_T_min 0.192
_exptl_absorpt_correction_type gaussian
_exptl_absorpt_process_details
;
CrysAlisPro 1.171.42.49 (Rigaku Oxford Diffraction, 2022)
Numerical absorption correction based on gaussian integration over
a multifaceted crystal model
Empirical absorption correction using spherical harmonics,
implemented in SCALE3 ABSPACK scaling algorithm.
;
_exptl_crystal_colour 'clear light colourless'
_exptl_crystal_colour_lustre clear
_exptl_crystal_colour_modifier light
_exptl_crystal_colour_primary colourless
_exptl_crystal_density_diffrn 1.531
_exptl_crystal_description 'rectangular block'
_exptl_crystal_F_000 440
_exptl_crystal_preparation 'room temperature'
_exptl_crystal_recrystallization_method 'Re-crystallisation from solvent: Ethanol'
_exptl_crystal_size_max 0.6
_exptl_crystal_size_mid 0.59
_exptl_crystal_size_min 0.31
_refine_diff_density_max 0.213
_refine_diff_density_min -0.159
_refine_diff_density_rms 0.035
_refine_ls_extinction_coef 0.013(3)
_refine_ls_extinction_expression Fc^*^=kFc[1+0.001xFc^2^\l^3^/sin(2\q)]^-1/4^
_refine_ls_extinction_method 'SHELXL-2019/1 (Sheldrick 2019)'
_refine_ls_goodness_of_fit_ref 1.071
_refine_ls_hydrogen_treatment mixed
_refine_ls_matrix_type full
_refine_ls_number_parameters 336
_refine_ls_number_reflns 5732
_refine_ls_number_restraints 2
_refine_ls_restrained_S_all 1.072
_refine_ls_R_factor_all 0.0757
_refine_ls_R_factor_gt 0.0498
_refine_ls_shift/su_max 0.001
_refine_ls_shift/su_mean 0.000
_refine_ls_structure_factor_coef Fsqd
_refine_ls_weighting_details 'w=1/[\s^2^(Fo^2^)+(0.0831P)^2^+0.0481P] where P=(Fo^2^+2Fc^2^)/3'
_refine_ls_weighting_scheme calc
_refine_ls_wR_factor_gt 0.1529
_refine_ls_wR_factor_ref 0.1710
_reflns_Friedel_coverage 0.000
_reflns_number_gt 3559
_reflns_number_total 5732
_reflns_threshold_expression 'I > 2\s(I)'
_cod_data_source_file d4ce00205a2.cif
_cod_data_source_block trans4beforeillumination
_cod_depositor_comments 'Adding full bibliography for 7249143--7249145.cif.'
_cod_database_code 7249145
_shelx_shelxl_version_number 2019/1
_shelx_space_group_comment
;
The symmetry employed for this shelxl refinement is uniquely defined
by the following loop, which should always be used as a source of
symmetry information in preference to the above space-group names.
They are only intended as comments.
;
_shelx_estimated_absorpt_t_max 0.957
_shelx_estimated_absorpt_t_min 0.918
_olex2_refinement_description
;
1. Fixed Uiso
 At 1.2 times of:
  All C(H) groups
2. Restrained distances
 H3-O3
 0.9 with sigma of 0.02
 H2-O2
 0.85 with sigma of 0.02
3. Others
 Sof(F3B)=Sof(F2B)=Sof(F1B)=1-FVAR(1)
 Sof(F1A)=Sof(F2A)=Sof(F3A)=FVAR(1)
 Sof(F5B)=Sof(F4B)=Sof(F6B)=1-FVAR(2)
 Sof(F4A)=Sof(F5A)=Sof(F6A)=FVAR(2)
4.a Aromatic/amide H refined with riding coordinates:
 C13(H13), C2(H2A), C3(H3A), C12(H12), C15(H15), C9(H9), C19(H19), C16(H16),
 C8(H8), C5(H5), C18(H18), C6(H6)
;
_olex2_exptl_crystal_mounting_method
'Glued with GE varnish to 100 \"i>5m diam. Teflon fishing rod in 18 mm pin on magnetic base as for protein cryo-crystallography'
_olex2_submission_original_sample_id 'trans-3-(trifluoromethyl)cinnamic acid'
_olex2_submission_special_instructions 'No special instructions were received'
_oxdiff_exptl_absorpt_empirical_details
;
Empirical correction (ABSPACK) includes:
- Absorption correction using spherical harmonics
- Frame scaling
;

loop_
_space_group_symop_operation_xyz
'x, y, z'
'-x, -y, -z'

loop_
_atom_site_label
_atom_site_type_symbol
_atom_site_fract_x
_atom_site_fract_y
_atom_site_fract_z
_atom_site_U_iso_or_equiv
_atom_site_adp_type
_atom_site_occupancy
_atom_site_site_symmetry_order
_atom_site_calc_flag
_atom_site_refinement_flags_posn
_atom_site_refinement_flags_adp
_atom_site_refinement_flags_occupancy
_atom_site_disorder_assembly
_atom_site_disorder_group
C13 C 0.33395(16) 0.65686(17) 0.42915(9) 0.0576(3) Uani 1 1 d . . . . .
H13 H 0.223553 0.612160 0.411605 0.069 Uiso 1 1 calc R U . . .
O1 O -0.20235(13) 0.86788(15) 0.59656(7) 0.0743(3) Uani 1 1 d . . . . .
O2 O -0.02863(13) 1.02872(15) 0.69145(7) 0.0731(3) Uani 1 1 d D . . . .
C2 C -0.32324(17) 1.00497(18) 0.71343(9) 0.0602(3) Uani 1 1 d . . . . .
H2A H -0.432693 0.965617 0.691058 0.072 Uiso 1 1 calc R U . . .
O4 O 0.23069(13) 0.92226(15) 0.60738(7) 0.0740(3) Uani 1 1 d . . . . .
O3 O 0.05540(13) 0.76116(17) 0.51372(7) 0.0796(3) Uani 1 1 d D . . . .
C14 C 0.47239(15) 0.59950(16) 0.37799(8) 0.0535(3) Uani 1 1 d . . . . .
C3 C -0.30538(17) 1.09497(18) 0.78864(9) 0.0593(3) Uani 1 1 d . . . . .
H3A H -0.194929 1.138090 0.807170 0.071 Uiso 1 1 calc R U . . .
C12 C 0.35062(17) 0.76516(18) 0.49730(9) 0.0598(3) Uani 1 1 d . . . . .
H12 H 0.460058 0.808824 0.517412 0.072 Uiso 1 1 calc R U . . .
C15 C 0.64211(18) 0.65855(19) 0.39699(10) 0.0660(4) Uani 1 1 d . . . . .
H15 H 0.670841 0.735692 0.444060 0.079 Uiso 1 1 calc R U . . .
C17 C 0.72826(16) 0.49027(17) 0.27731(9) 0.0566(3) Uani 1 1 d . . . . .
C9 C -0.61183(18) 1.0844(2) 0.82553(10) 0.0684(4) Uani 1 1 d . . . . .
H9 H -0.644402 1.024657 0.772331 0.082 Uiso 1 1 calc R U . . .
C19 C 0.43451(17) 0.4840(2) 0.30823(10) 0.0692(4) Uani 1 1 d . . . . .
H19 H 0.321595 0.442431 0.294630 0.083 Uiso 1 1 calc R U . . .
C1 C -0.17668(16) 0.96440(17) 0.66351(9) 0.0571(3) Uani 1 1 d . . . . .
C4 C -0.44092(16) 1.13451(17) 0.84630(8) 0.0565(3) Uani 1 1 d . . . . .
C11 C 0.20478(17) 0.82036(18) 0.54310(8) 0.0584(3) Uani 1 1 d . . . . .
C16 C 0.76849(17) 0.60415(19) 0.34686(10) 0.0677(4) Uani 1 1 d . . . . .
H16 H 0.881722 0.644879 0.360269 0.081 Uiso 1 1 calc R U . . .
C7 C -0.68854(17) 1.21042(18) 0.96129(9) 0.0616(3) Uani 1 1 d . . . . .
C8 C -0.73443(18) 1.1219(2) 0.88275(10) 0.0712(4) Uani 1 1 d . . . . .
H8 H -0.848770 1.087025 0.868006 0.085 Uiso 1 1 calc R U . . .
C5 C -0.39753(19) 1.2235(2) 0.92558(11) 0.0818(5) Uani 1 1 d . . . . .
H5 H -0.283456 1.258586 0.940901 0.098 Uiso 1 1 calc R U . . .
C18 C 0.56168(18) 0.4290(2) 0.25812(11) 0.0706(4) Uani 1 1 d . . . . .
H18 H 0.534107 0.350542 0.211531 0.085 Uiso 1 1 calc R U . . .
C20 C 0.86773(19) 0.4334(2) 0.22319(11) 0.0690(4) Uani 1 1 d . . . . .
C10 C -0.8221(2) 1.2520(2) 1.02340(11) 0.0745(4) Uani 1 1 d . . . . .
C6 C -0.5205(2) 1.2612(3) 0.98246(11) 0.0845(5) Uani 1 1 d . . . . .
H6 H -0.488858 1.321536 1.035560 0.101 Uiso 1 1 calc R U . . .
F4A F 0.8212(6) 0.3115(12) 0.1673(7) 0.136(3) Uani 0.530(12) 1 d . . P A 1
F1A F -0.9731(3) 1.2515(9) 0.9827(2) 0.1115(15) Uani 0.599(8) 1 d . . P B 1
F5A F 0.9527(10) 0.5519(6) 0.1878(5) 0.136(2) Uani 0.530(12) 1 d . . P A 1
F2A F -0.7913(7) 1.4012(7) 1.0597(6) 0.156(3) Uani 0.599(8) 1 d . . P B 1
F6A F 0.9890(5) 0.3702(9) 0.2782(4) 0.1000(13) Uani 0.530(12) 1 d . . P A 1
F3A F -0.8412(9) 1.1484(9) 1.0843(4) 0.147(3) Uani 0.599(8) 1 d . . P B 1
F3B F -0.9279(14) 1.1283(11) 1.0378(9) 0.186(6) Uani 0.401(8) 1 d . . P B 2
F2B F -0.7563(5) 1.2841(15) 1.1076(2) 0.118(3) Uani 0.401(8) 1 d . . P B 2
F1B F -0.8972(17) 1.3756(15) 1.0039(5) 0.165(5) Uani 0.401(8) 1 d . . P B 2
F5B F 0.9911(7) 0.5476(8) 0.2137(6) 0.133(3) Uani 0.470(12) 1 d . . P A 2
F4B F 0.8101(7) 0.4014(14) 0.1376(3) 0.1127(19) Uani 0.470(12) 1 d . . P A 2
F6B F 0.9293(16) 0.2999(12) 0.2488(7) 0.134(3) Uani 0.470(12) 1 d . . P A 2
H2 H 0.058(3) 0.986(3) 0.6669(18) 0.157(10) Uiso 1 1 d D . . . .
H3 H -0.034(3) 0.798(3) 0.5450(17) 0.144(9) Uiso 1 1 d D . . . .

loop_
_atom_site_aniso_label
_atom_site_aniso_U_11
_atom_site_aniso_U_22
_atom_site_aniso_U_33
_atom_site_aniso_U_23
_atom_site_aniso_U_13
_atom_site_aniso_U_12
C13 0.0477(6) 0.0673(8) 0.0587(7) -0.0030(6) 0.0089(5) 0.0088(5)
O1 0.0588(6) 0.1011(8) 0.0633(6) -0.0210(5) 0.0095(4) 0.0111(5)
O2 0.0543(5) 0.0892(7) 0.0757(7) -0.0194(5) 0.0129(5) 0.0052(5)
C2 0.0506(6) 0.0750(8) 0.0564(7) -0.0029(6) 0.0080(5) 0.0109(6)
O4 0.0611(6) 0.0935(7) 0.0670(6) -0.0232(5) 0.0134(4) 0.0048(5)
O3 0.0535(5) 0.1138(9) 0.0708(7) -0.0296(6) 0.0089(5) 0.0080(5)
C14 0.0484(6) 0.0583(7) 0.0548(6) -0.0014(5) 0.0082(5) 0.0086(5)
C3 0.0501(6) 0.0703(8) 0.0586(7) -0.0039(6) 0.0086(5) 0.0098(6)
C12 0.0514(7) 0.0726(8) 0.0567(7) -0.0030(6) 0.0101(5) 0.0093(6)
C15 0.0536(7) 0.0766(9) 0.0663(8) -0.0209(7) 0.0081(6) 0.0007(6)
C17 0.0505(6) 0.0619(7) 0.0592(7) -0.0026(5) 0.0106(5) 0.0104(5)
C9 0.0541(7) 0.0927(10) 0.0579(7) -0.0193(7) 0.0031(6) 0.0095(7)
C19 0.0459(6) 0.0833(9) 0.0770(9) -0.0229(7) 0.0052(6) 0.0030(6)
C1 0.0537(7) 0.0675(8) 0.0517(6) -0.0005(6) 0.0078(5) 0.0120(6)
C4 0.0495(6) 0.0668(8) 0.0542(7) -0.0052(5) 0.0064(5) 0.0104(5)
C11 0.0539(7) 0.0710(8) 0.0517(7) -0.0029(6) 0.0094(5) 0.0091(6)
C16 0.0458(6) 0.0811(9) 0.0749(9) -0.0167(7) 0.0094(6) -0.0014(6)
C7 0.0550(7) 0.0745(9) 0.0575(7) -0.0051(6) 0.0111(6) 0.0149(6)
C8 0.0472(7) 0.0970(11) 0.0690(9) -0.0157(8) 0.0063(6) 0.0076(7)
C5 0.0486(7) 0.1152(13) 0.0793(10) -0.0369(9) 0.0049(6) 0.0049(8)
C18 0.0563(7) 0.0817(10) 0.0727(9) -0.0270(7) 0.0050(6) 0.0068(7)
C20 0.0595(8) 0.0756(10) 0.0741(9) -0.0071(8) 0.0154(7) 0.0137(7)
C10 0.0665(9) 0.0928(11) 0.0672(9) -0.0070(8) 0.0158(7) 0.0184(8)
C6 0.0620(8) 0.1209(14) 0.0691(9) -0.0376(9) 0.0045(7) 0.0101(8)
F4A 0.0797(18) 0.162(5) 0.163(6) -0.105(4) 0.022(3) 0.017(3)
F1A 0.0578(12) 0.188(4) 0.0951(16) -0.015(2) 0.0203(10) 0.0413(17)
F5A 0.164(5) 0.111(3) 0.156(4) 0.058(3) 0.117(3) 0.053(3)
F2A 0.123(3) 0.136(4) 0.212(7) -0.095(4) 0.092(3) -0.014(2)
F6A 0.0671(16) 0.133(3) 0.109(2) 0.007(2) 0.0222(14) 0.0473(17)
F3A 0.165(5) 0.189(6) 0.114(3) 0.079(4) 0.085(3) 0.101(4)
F3B 0.164(7) 0.165(7) 0.226(10) -0.086(7) 0.142(7) -0.076(6)
F2B 0.094(2) 0.198(7) 0.0627(18) -0.027(3) 0.0217(15) 0.021(3)
F1B 0.219(10) 0.190(9) 0.120(5) 0.057(5) 0.085(5) 0.157(8)
F5B 0.0662(19) 0.143(5) 0.187(5) -0.077(4) 0.064(2) -0.037(2)
F4B 0.0836(19) 0.185(5) 0.0733(19) -0.032(2) 0.0247(13) 0.031(3)
F6B 0.164(6) 0.120(4) 0.145(5) 0.047(4) 0.084(5) 0.090(4)

loop_
_atom_type_symbol
_atom_type_description
_atom_type_scat_dispersion_real
_atom_type_scat_dispersion_imag
_atom_type_scat_source
C C 0.0033 0.0016 'International Tables Vol C Tables 4.2.6.8 and 6.1.1.4'
H H 0.0000 0.0000 'International Tables Vol C Tables 4.2.6.8 and 6.1.1.4'
F F 0.0171 0.0103 'International Tables Vol C Tables 4.2.6.8 and 6.1.1.4'
O O 0.0106 0.0060 'International Tables Vol C Tables 4.2.6.8 and 6.1.1.4'

loop_
_exptl_crystal_face_index_h
_exptl_crystal_face_index_k
_exptl_crystal_face_index_l
_exptl_crystal_face_perp_dist
11 -3 0 0.6109
-1 2 28 0.1341
0 7 -8 0.1160
1 -1 -16 0.2990
-9 3 -1 0.3226
0 -7 7 0.1786

loop_
_geom_angle_atom_site_label_1
_geom_angle_atom_site_label_2
_geom_angle_atom_site_label_3
_geom_angle
_geom_angle_site_symmetry_1
_geom_angle_site_symmetry_3
_geom_angle_publ_flag
C14 C13 H13 116.7 . . ?
C12 C13 H13 116.7 . . ?
C12 C13 C14 126.51(12) . . ?
C1 O2 H2 115.8(18) . . ?
C3 C2 H2A 118.8 . . ?
C3 C2 C1 122.45(12) . . ?
C1 C2 H2A 118.8 . . ?
C11 O3 H3 115.2(16) . . ?
C15 C14 C13 122.17(12) . . ?
C19 C14 C13 119.72(11) . . ?
C19 C14 C15 118.11(12) . . ?
C2 C3 H3A 116.5 . . ?
C2 C3 C4 126.98(12) . . ?
C4 C3 H3A 116.5 . . ?
C13 C12 H12 118.4 . . ?
C13 C12 C11 123.18(12) . . ?
C11 C12 H12 118.4 . . ?
C14 C15 H15 119.6 . . ?
C16 C15 C14 120.71(12) . . ?
C16 C15 H15 119.6 . . ?
C16 C17 C20 119.53(12) . . ?
C18 C17 C16 119.83(12) . . ?
C18 C17 C20 120.64(12) . . ?
C4 C9 H9 119.6 . . ?
C8 C9 H9 119.6 . . ?
C8 C9 C4 120.81(12) . . ?
C14 C19 H19 119.4 . . ?
C14 C19 C18 121.13(12) . . ?
C18 C19 H19 119.4 . . ?
O1 C1 O2 123.08(12) . . ?
O1 C1 C2 118.79(12) . . ?
O2 C1 C2 118.13(12) . . ?
C9 C4 C3 122.93(12) . . ?
C5 C4 C3 119.11(12) . . ?
C5 C4 C9 117.96(12) . . ?
O4 C11 O3 122.94(12) . . ?
O4 C11 C12 119.49(12) . . ?
O3 C11 C12 117.56(12) . . ?
C15 C16 H16 119.8 . . ?
C17 C16 C15 120.36(12) . . ?
C17 C16 H16 119.8 . . ?
C8 C7 C10 120.31(13) . . ?
C6 C7 C8 119.51(13) . . ?
C6 C7 C10 120.18(13) . . ?
C9 C8 H8 119.8 . . ?
C7 C8 C9 120.30(13) . . ?
C7 C8 H8 119.8 . . ?
C4 C5 H5 119.5 . . ?
C6 C5 C4 121.05(13) . . ?
C6 C5 H5 119.5 . . ?
C17 C18 C19 119.85(13) . . ?
C17 C18 H18 120.1 . . ?
C19 C18 H18 120.1 . . ?
F4A C20 C17 114.9(2) . . ?
F4A C20 F6A 103.5(3) . . ?
F5A C20 C17 113.6(3) . . ?
F5A C20 F4A 112.1(4) . . ?
F5A C20 F6A 101.9(4) . . ?
F6A C20 C17 109.5(2) . . ?
F5B C20 C17 114.2(3) . . ?
F5B C20 F4B 101.0(4) . . ?
F4B C20 C17 110.8(3) . . ?
F6B C20 C17 115.0(3) . . ?
F6B C20 F5B 109.3(5) . . ?
F6B C20 F4B 105.3(4) . . ?
F1A C10 C7 112.49(17) . . ?
F2A C10 C7 112.3(2) . . ?
F2A C10 F1A 105.0(3) . . ?
F3A C10 C7 113.4(2) . . ?
F3A C10 F1A 104.4(3) . . ?
F3A C10 F2A 108.6(3) . . ?
F3B C10 C7 113.8(3) . . ?
F3B C10 F2B 98.8(5) . . ?
F2B C10 C7 112.3(2) . . ?
F1B C10 C7 115.0(3) . . ?
F1B C10 F3B 110.6(6) . . ?
F1B C10 F2B 104.8(4) . . ?
C7 C6 C5 120.37(13) . . ?
C7 C6 H6 119.8 . . ?
C5 C6 H6 119.8 . . ?

loop_
_geom_bond_atom_site_label_1
_geom_bond_atom_site_label_2
_geom_bond_distance
_geom_bond_site_symmetry_2
_geom_bond_publ_flag
C13 H13 0.9300 . ?
C13 C14 1.4701(17) . ?
C13 C12 1.3163(19) . ?
O1 C1 1.2469(16) . ?
O2 C1 1.2737(16) . ?
O2 H2 0.886(17) . ?
C2 H2A 0.9300 . ?
C2 C3 1.3166(19) . ?
C2 C1 1.4693(18) . ?
O4 C11 1.2425(16) . ?
O3 C11 1.2761(16) . ?
O3 H3 0.934(17) . ?
C14 C15 1.3875(18) . ?
C14 C19 1.3796(18) . ?
C3 H3A 0.9300 . ?
C3 C4 1.4658(18) . ?
C12 H12 0.9300 . ?
C12 C11 1.4684(18) . ?
C15 H15 0.9300 . ?
C15 C16 1.3774(19) . ?
C17 C16 1.3714(19) . ?
C17 C18 1.3701(19) . ?
C17 C20 1.5006(19) . ?
C9 H9 0.9300 . ?
C9 C4 1.3837(19) . ?
C9 C8 1.379(2) . ?
C19 H19 0.9300 . ?
C19 C18 1.384(2) . ?
C4 C5 1.3791(19) . ?
C16 H16 0.9300 . ?
C7 C8 1.3713(19) . ?
C7 C10 1.5011(19) . ?
C7 C6 1.364(2) . ?
C8 H8 0.9300 . ?
C5 H5 0.9300 . ?
C5 C6 1.378(2) . ?
C18 H18 0.9300 . ?
C20 F4A 1.284(4) . ?
C20 F5A 1.261(4) . ?
C20 F6A 1.358(4) . ?
C20 F5B 1.293(4) . ?
C20 F4B 1.344(5) . ?
C20 F6B 1.266(5) . ?
C10 F1A 1.300(3) . ?
C10 F2A 1.297(3) . ?
C10 F3A 1.256(4) . ?
C10 F3B 1.270(5) . ?
C10 F2B 1.343(4) . ?
C10 F1B 1.225(4) . ?
C6 H6 0.9300 . ?

loop_
_geom_hbond_atom_site_label_D
_geom_hbond_atom_site_label_H
_geom_hbond_atom_site_label_A
_geom_hbond_distance_DH
_geom_hbond_distance_HA
_geom_hbond_distance_DA
_geom_hbond_angle_DHA
_geom_hbond_site_symmetry_A
_geom_hbond_publ_flag
O2 H2 O4 0.886(17) 1.775(18) 2.6556(14) 173(3) . yes
O3 H3 O1 0.934(17) 1.704(17) 2.6366(14) 177(3) . yes

loop_
_geom_torsion_atom_site_label_1
_geom_torsion_atom_site_label_2
_geom_torsion_atom_site_label_3
_geom_torsion_atom_site_label_4
_geom_torsion
_geom_torsion_site_symmetry_1
_geom_torsion_site_symmetry_2
_geom_torsion_site_symmetry_3
_geom_torsion_site_symmetry_4
_geom_torsion_publ_flag
C13 C14 C15 C16 -179.00(14) . . . . ?
C13 C14 C19 C18 179.25(14) . . . . ?
C13 C12 C11 O4 179.54(14) . . . . ?
C13 C12 C11 O3 -1.1(2) . . . . ?
C2 C3 C4 C9 -2.5(2) . . . . ?
C2 C3 C4 C5 176.51(16) . . . . ?
C14 C13 C12 C11 177.88(13) . . . . ?
C14 C15 C16 C17 -0.1(2) . . . . ?
C14 C19 C18 C17 -0.4(3) . . . . ?
C3 C2 C1 O1 174.53(14) . . . . ?
C3 C2 C1 O2 -4.8(2) . . . . ?
C3 C4 C5 C6 -179.01(17) . . . . ?
C12 C13 C14 C15 -0.8(2) . . . . ?
C12 C13 C14 C19 179.61(14) . . . . ?
C15 C14 C19 C18 -0.3(2) . . . . ?
C9 C4 C5 C6 0.1(3) . . . . ?
C19 C14 C15 C16 0.6(2) . . . . ?
C1 C2 C3 C4 -176.17(13) . . . . ?
C4 C9 C8 C7 0.2(3) . . . . ?
C4 C5 C6 C7 0.2(3) . . . . ?
C16 C17 C18 C19 0.9(2) . . . . ?
C16 C17 C20 F4A 171.5(7) . . . . ?
C16 C17 C20 F5A -57.6(5) . . . . ?
C16 C17 C20 F6A 55.6(4) . . . . ?
C16 C17 C20 F5B -33.9(5) . . . . ?
C16 C17 C20 F4B -147.1(5) . . . . ?
C16 C17 C20 F6B 93.7(8) . . . . ?
C8 C9 C4 C3 178.77(15) . . . . ?
C8 C9 C4 C5 -0.3(3) . . . . ?
C8 C7 C10 F1A -23.0(4) . . . . ?
C8 C7 C10 F2A -141.2(6) . . . . ?
C8 C7 C10 F3A 95.2(5) . . . . ?
C8 C7 C10 F3B 47.0(9) . . . . ?
C8 C7 C10 F2B 158.2(6) . . . . ?
C8 C7 C10 F1B -82.1(10) . . . . ?
C8 C7 C6 C5 -0.2(3) . . . . ?
C18 C17 C16 C15 -0.7(2) . . . . ?
C18 C17 C20 F4A -8.2(7) . . . . ?
C18 C17 C20 F5A 122.7(5) . . . . ?
C18 C17 C20 F6A -124.1(4) . . . . ?
C18 C17 C20 F5B 146.4(5) . . . . ?
C18 C17 C20 F4B 33.2(5) . . . . ?
C18 C17 C20 F6B -86.0(8) . . . . ?
C20 C17 C16 C15 179.65(15) . . . . ?
C20 C17 C18 C19 -179.42(15) . . . . ?
C10 C7 C8 C9 179.72(16) . . . . ?
C10 C7 C6 C5 -179.93(18) . . . . ?
C6 C7 C8 C9 0.0(3) . . . . ?
C6 C7 C10 F1A 156.7(4) . . . . ?
C6 C7 C10 F2A 38.5(6) . . . . ?
C6 C7 C10 F3A -85.1(5) . . . . ?
C6 C7 C10 F3B -133.3(9) . . . . ?
C6 C7 C10 F2B -22.1(6) . . . . ?
C6 C7 C10 F1B 97.7(10) . . . . ?
